data_1512878
loop_
_publ_author_name
'Harri Sopo'
'Kamal Goljahanpoor'
'Reijo Sillanp\"a\"a'

_publ_section_title
;
 Aminoalkylbis(phenolate) [O,N,O] donor ligands for uranyl(VI) ion
 coordination: Syntheses, structures, and extraction studies
;
_journal_issue 13
_journal_name_full Polyhedron
_journal_page_first 3397
_journal_page_last 3408
_journal_paper_doi 10.1016/j.poly.2007.03.032
_journal_volume 26
_journal_year 2007
_chemical_compound_source 'synthesis as described'
_chemical_formula_moiety 'C60 H88 N2 O6 U1'
_chemical_formula_sum 'C60 H88 N2 O6 U'
_chemical_formula_weight 1171.35
_chemical_name_systematic
;
 ?
;
_space_group_IT_number 14
_symmetry_cell_setting monoclinic
_symmetry_Int_Tables_number 14
_symmetry_space_group_name_Hall '-P 2ybc'
_symmetry_space_group_name_H-M 'P 1 21/c 1'
_atom_sites_solution_hydrogens geom
_atom_sites_solution_primary direct
_atom_sites_solution_secondary difmap
_cell_angle_alpha 90
_cell_angle_beta 98.1970(10)
_cell_angle_gamma 90
_cell_formula_units_Z 2
_cell_length_a 9.9942(2)
_cell_length_b 25.7977(5)
_cell_length_c 10.8009(3)
_cell_measurement_reflns_used 17694
_cell_measurement_temperature 173(2)
_cell_measurement_theta_max 27.878
_cell_measurement_theta_min 0.407
_cell_measurement_wavelength 0.71073
_cell_volume 2756.32(11)
_computing_cell_refinement 'HKL Scalepack (Otwinowski & Minor 1997)'
_computing_data_collection 'Collect (Bruker AXS BV, 1997-2004)'
_computing_data_reduction 'HKL Denzo and Scalepack (Otwinowski & Minor 1997)'
_computing_molecular_graphics 'Ortep-3 for Windows (Farrugia, 1997)'
_computing_publication_material 'WinGX publication routines (Farrugia, 1999)'
_computing_structure_refinement 'SHELXL-97 (Sheldrick, 1997)'
_computing_structure_solution 'SHELXS-86 (Sheldrick, 1986)'
_diffrn_ambient_temperature 173(2)
_diffrn_detector 'CCD plate'
_diffrn_detector_area_resol_mean 9
_diffrn_measured_fraction_theta_full 0.986
_diffrn_measured_fraction_theta_max 0.986
_diffrn_measurement_device '95mm CCD camera on \k-goniostat'
_diffrn_measurement_device_type KappaCCD
_diffrn_measurement_method 'CCD rotation images, thick slices'
_diffrn_radiation_monochromator 'horizonally mounted graphite crystal'
_diffrn_radiation_probe x-ray
_diffrn_radiation_type MoK\a
_diffrn_radiation_wavelength 0.71073
_diffrn_reflns_av_R_equivalents 0.0593
_diffrn_reflns_av_unetI/netI 0.063
_diffrn_reflns_limit_h_max 13
_diffrn_reflns_limit_h_min -12
_diffrn_reflns_limit_k_max 33
_diffrn_reflns_limit_k_min -32
_diffrn_reflns_limit_l_max 14
_diffrn_reflns_limit_l_min -12
_diffrn_reflns_number 20144
_diffrn_reflns_theta_full 27.86
_diffrn_reflns_theta_max 27.86
_diffrn_reflns_theta_min 2.06
_diffrn_source 'Enraf Nonius FR590'
_exptl_absorpt_coefficient_mu 2.995
_exptl_absorpt_correction_T_max 0.787
_exptl_absorpt_correction_T_min 0.603
_exptl_absorpt_correction_type refdelf
_exptl_absorpt_process_details
;
Sheldrick, G.M. (anon) SHELX97 Release 97-2 (1998)
I/sigma threshold for reflections     =   5.000
Delta(U)/lambda**2                    =   0.000
Highest even order spherical harmonic =       6
Highest odd  order spherical harmonic =       3
;
_exptl_crystal_colour yellow
_exptl_crystal_density_diffrn 1.411
_exptl_crystal_density_method 'not measured'
_exptl_crystal_description plate
_exptl_crystal_F_000 1204
_exptl_crystal_size_max 0.12
_exptl_crystal_size_mid 0.1
_exptl_crystal_size_min 0.08
_refine_diff_density_max 0.639
_refine_diff_density_min -0.569
_refine_diff_density_rms 0.125
_refine_ls_extinction_method none
_refine_ls_goodness_of_fit_ref 1.103
_refine_ls_hydrogen_treatment mixed
_refine_ls_matrix_type full
_refine_ls_number_parameters 325
_refine_ls_number_reflns 6474
_refine_ls_number_restraints 0
_refine_ls_restrained_S_all 1.103
_refine_ls_R_factor_all 0.0764
_refine_ls_R_factor_gt 0.0435
_refine_ls_shift/su_max 0
_refine_ls_shift/su_mean 0
_refine_ls_structure_factor_coef Fsqd
_refine_ls_weighting_details 'calc w=1/[\s^2^(Fo^2^)+(0.0000P)^2^+8.0740P] where P=(Fo^2^+2Fc^2^)/3'
_refine_ls_weighting_scheme calc
_refine_ls_wR_factor_gt 0.0712
_refine_ls_wR_factor_ref 0.0798
_reflns_number_gt 4507
_reflns_number_total 6474
_reflns_threshold_expression >2sigma(I)
_cod_data_source_file 2007-3397_RS.txt
_cod_data_source_block so117db2=4
_cod_original_sg_symbol_H-M 'P 21/c'
_cod_database_code 1512878
_exptl_absorpt_factor_mur 0.210
_exptl_absorpt_rmerge_before 0.0412
_exptl_absorpt_rmerge_after 0.0375

loop_
_symmetry_equiv_pos_as_xyz
'x, y, z'
'-x, y+1/2, -z+1/2'
'-x, -y, -z'
'x, -y-1/2, z-1/2'

loop_
_atom_site_label
_atom_site_type_symbol
_atom_site_fract_x
_atom_site_fract_y
_atom_site_fract_z
_atom_site_U_iso_or_equiv
_atom_site_adp_type
_atom_site_occupancy
_atom_site_symmetry_multiplicity
_atom_site_calc_flag
_atom_site_refinement_flags
U1 U 0.5 0 0.5 0.01733(6) Uani 1 2 d S
O1 O 0.6590(3) 0.02493(12) 0.5726(3) 0.0246(7) Uani 1 1 d .
O2 O 0.4194(3) 0.08296(11) 0.4568(3) 0.0207(7) Uani 1 1 d .
O3 O 0.5674(3) 0.00504(13) 0.3108(3) 0.0235(7) Uani 1 1 d .
N8 N 0.3568(4) 0.08910(14) 0.2049(4) 0.0180(8) Uani 1 1 d .
H8 H 0.399(5) 0.0880(19) 0.266(5) 0.024(16) Uiso 1 1 d .
C1 C 0.2990(4) 0.10469(15) 0.4627(4) 0.0169(9) Uani 1 1 d .
C2 C 0.2723(5) 0.13059(16) 0.5708(4) 0.0188(9) Uani 1 1 d .
C3 C 0.1476(5) 0.15372(16) 0.5715(4) 0.0219(10) Uani 1 1 d .
H3 H 0.1316 0.1713 0.6453 0.026 Uiso 1 1 calc R
C4 C 0.0448(5) 0.15275(16) 0.4712(4) 0.0199(9) Uani 1 1 d .
C5 C 0.0734(4) 0.12710(16) 0.3642(4) 0.0199(9) Uani 1 1 d .
H5 H 0.006 0.1258 0.2927 0.024 Uiso 1 1 calc R
C6 C 0.1968(4) 0.10347(16) 0.3591(4) 0.0181(9) Uani 1 1 d .
C7 C 0.2235(4) 0.07355(17) 0.2444(4) 0.0199(9) Uani 1 1 d .
H7A H 0.2246 0.036 0.263 0.024 Uiso 1 1 calc R
H7B H 0.1496 0.0802 0.1749 0.024 Uiso 1 1 calc R
C9 C 0.4012(4) 0.04913(16) 0.1143(4) 0.0192(9) Uani 1 1 d .
H9A H 0.3706 0.0143 0.1365 0.023 Uiso 1 1 calc R
H9B H 0.3576 0.0572 0.0283 0.023 Uiso 1 1 calc R
C10 C 0.5522(4) 0.04867(16) 0.1178(4) 0.0186(9) Uani 1 1 d .
C11 C 0.6139(4) 0.07041(16) 0.0226(4) 0.0179(9) Uani 1 1 d .
H11 H 0.559 0.085 -0.0478 0.021 Uiso 1 1 calc R
C12 C 0.7524(4) 0.07137(16) 0.0275(4) 0.0181(9) Uani 1 1 d .
C13 C 0.8286(4) 0.04661(16) 0.1313(4) 0.0198(9) Uani 1 1 d .
H13 H 0.9241 0.0457 0.1355 0.024 Uiso 1 1 calc R
C14 C 0.7717(5) 0.02374(17) 0.2266(4) 0.0210(10) Uani 1 1 d .
C15 C 0.6294(5) 0.02540(16) 0.2206(4) 0.0184(9) Uani 1 1 d .
C16 C 0.3554(5) 0.14565(16) 0.1642(4) 0.0202(10) Uani 1 1 d .
H16 H 0.2918 0.1641 0.2127 0.024 Uiso 1 1 calc R
C17 C 0.3014(5) 0.15345(18) 0.0267(4) 0.0264(11) Uani 1 1 d .
H17A H 0.2109 0.1373 0.0072 0.032 Uiso 1 1 calc R
H17B H 0.3625 0.1367 -0.0257 0.032 Uiso 1 1 calc R
C18 C 0.2918(6) 0.2117(2) -0.0018(5) 0.0403(14) Uani 1 1 d .
H18A H 0.2593 0.2169 -0.0919 0.048 Uiso 1 1 calc R
H18B H 0.2255 0.2277 0.0464 0.048 Uiso 1 1 calc R
C19 C 0.4272(6) 0.23783(19) 0.0315(5) 0.0411(15) Uani 1 1 d .
H19A H 0.417 0.2755 0.0156 0.049 Uiso 1 1 calc R
H19B H 0.4912 0.2241 -0.0223 0.049 Uiso 1 1 calc R
C20 C 0.4844(6) 0.22892(19) 0.1686(5) 0.0385(14) Uani 1 1 d .
H20A H 0.426 0.2463 0.2226 0.046 Uiso 1 1 calc R
H20B H 0.5758 0.2445 0.1861 0.046 Uiso 1 1 calc R
C21 C 0.4930(5) 0.17070(17) 0.1997(5) 0.0289(11) Uani 1 1 d .
H21A H 0.5598 0.1539 0.1533 0.035 Uiso 1 1 calc R
H21B H 0.5235 0.1659 0.2903 0.035 Uiso 1 1 calc R
C22 C 0.3817(5) 0.13150(19) 0.6830(5) 0.0293(11) Uani 1 1 d .
H22A H 0.3542 0.1544 0.7472 0.044 Uiso 1 1 calc R
H22B H 0.466 0.1443 0.6576 0.044 Uiso 1 1 calc R
H22C H 0.3957 0.0964 0.7169 0.044 Uiso 1 1 calc R
C23 C -0.0952(5) 0.17675(17) 0.4746(4) 0.0210(10) Uani 1 1 d .
C24 C -0.1333(6) 0.2117(2) 0.3585(5) 0.0349(13) Uani 1 1 d .
H24A H -0.0626 0.2378 0.3553 0.052 Uiso 1 1 calc R
H24B H -0.2195 0.229 0.364 0.052 Uiso 1 1 calc R
H24C H -0.1419 0.1904 0.2826 0.052 Uiso 1 1 calc R
C25 C -0.0984(5) 0.21051(18) 0.5904(5) 0.0296(12) Uani 1 1 d .
H25A H -0.0792 0.1891 0.6657 0.044 Uiso 1 1 calc R
H25B H -0.1881 0.2262 0.5872 0.044 Uiso 1 1 calc R
H25C H -0.0301 0.2379 0.5925 0.044 Uiso 1 1 calc R
C26 C -0.2002(5) 0.1335(2) 0.4734(5) 0.0344(13) Uani 1 1 d .
H26A H -0.2077 0.1148 0.3937 0.052 Uiso 1 1 calc R
H26B H -0.288 0.1486 0.4832 0.052 Uiso 1 1 calc R
H26C H -0.1721 0.1095 0.5424 0.052 Uiso 1 1 calc R
C27 C 0.8244(5) 0.10043(17) -0.0676(4) 0.0223(10) Uani 1 1 d .
C28 C 0.7233(5) 0.1194(2) -0.1791(5) 0.0345(13) Uani 1 1 d .
H28A H 0.6749 0.0896 -0.2203 0.052 Uiso 1 1 calc R
H28B H 0.7721 0.1374 -0.2389 0.052 Uiso 1 1 calc R
H28C H 0.6585 0.1432 -0.1494 0.052 Uiso 1 1 calc R
C29 C 0.8974(5) 0.14787(17) -0.0047(5) 0.0275(11) Uani 1 1 d .
H29A H 0.8311 0.1715 0.0235 0.041 Uiso 1 1 calc R
H29B H 0.946 0.1658 -0.0648 0.041 Uiso 1 1 calc R
H29C H 0.9618 0.1367 0.0673 0.041 Uiso 1 1 calc R
C30 C 0.9289(5) 0.06555(19) -0.1191(5) 0.0347(13) Uani 1 1 d .
H30A H 0.9975 0.0544 -0.0501 0.052 Uiso 1 1 calc R
H30B H 0.9725 0.085 -0.1803 0.052 Uiso 1 1 calc R
H30C H 0.8833 0.0351 -0.1595 0.052 Uiso 1 1 calc R
C31 C 0.8572(4) -0.0014(2) 0.3366(4) 0.0288(10) Uani 1 1 d .
H31A H 0.8394 -0.0388 0.3357 0.043 Uiso 1 1 calc R
H31B H 0.8347 0.0136 0.4145 0.043 Uiso 1 1 calc R
H31C H 0.953 0.0046 0.3312 0.043 Uiso 1 1 calc R

loop_
_atom_site_aniso_label
_atom_site_aniso_U_11
_atom_site_aniso_U_22
_atom_site_aniso_U_33
_atom_site_aniso_U_23
_atom_site_aniso_U_13
_atom_site_aniso_U_12
U1 0.01806(11) 0.01688(10) 0.01777(11) 0.00398(13) 0.00503(8) 0.00060(14)
O1 0.0222(17) 0.0262(16) 0.0259(19) 0.0042(14) 0.0052(14) -0.0020(14)
O2 0.0216(16) 0.0201(15) 0.0199(17) 0.0035(13) 0.0011(13) 0.0042(14)
O3 0.0263(15) 0.0265(17) 0.0201(15) 0.0059(16) 0.0116(12) 0.0047(16)
N8 0.022(2) 0.022(2) 0.010(2) -0.0011(16) 0.0043(17) 0.0020(17)
C1 0.015(2) 0.014(2) 0.022(2) 0.0020(17) 0.0046(18) -0.0017(18)
C2 0.026(2) 0.016(2) 0.014(2) 0.0030(17) 0.0018(19) 0.0013(19)
C3 0.031(3) 0.018(2) 0.017(2) -0.0015(18) 0.005(2) 0.003(2)
C4 0.023(2) 0.015(2) 0.023(3) 0.0012(18) 0.0080(19) -0.0016(19)
C5 0.019(2) 0.024(2) 0.017(2) 0.0013(18) 0.0041(18) 0.0002(19)
C6 0.021(2) 0.018(2) 0.017(2) -0.0002(17) 0.0084(19) -0.0006(19)
C7 0.017(2) 0.022(2) 0.021(2) -0.0017(18) 0.0043(19) -0.0026(19)
C9 0.021(2) 0.019(2) 0.019(2) -0.0045(18) 0.0055(19) 0.0011(19)
C10 0.022(2) 0.016(2) 0.019(2) -0.0035(17) 0.0075(19) 0.0003(19)
C11 0.019(2) 0.021(2) 0.014(2) -0.0021(17) 0.0030(18) 0.0024(19)
C12 0.020(2) 0.017(2) 0.019(2) -0.0047(17) 0.0070(19) -0.0043(18)
C13 0.014(2) 0.022(2) 0.025(3) -0.0030(19) 0.0066(18) -0.0024(19)
C14 0.023(2) 0.022(2) 0.019(2) -0.0033(19) 0.0035(19) 0.001(2)
C15 0.026(2) 0.015(2) 0.016(2) 0.0022(17) 0.0092(19) -0.0001(19)
C16 0.023(2) 0.018(2) 0.020(2) 0.0017(18) 0.0048(19) 0.0032(19)
C17 0.030(3) 0.031(3) 0.018(3) 0.003(2) 0.003(2) 0.003(2)
C18 0.052(4) 0.038(3) 0.030(3) 0.008(2) 0.006(3) 0.014(3)
C19 0.062(4) 0.021(2) 0.043(4) 0.014(2) 0.019(3) 0.005(3)
C20 0.050(4) 0.021(2) 0.046(4) 0.001(2) 0.011(3) -0.008(3)
C21 0.037(3) 0.022(2) 0.027(3) -0.002(2) 0.003(2) -0.004(2)
C22 0.033(3) 0.028(3) 0.025(3) -0.002(2) -0.001(2) 0.005(2)
C23 0.027(2) 0.022(2) 0.016(2) -0.0013(19) 0.009(2) 0.005(2)
C24 0.038(3) 0.038(3) 0.030(3) 0.007(2) 0.009(2) 0.017(3)
C25 0.035(3) 0.026(2) 0.031(3) -0.001(2) 0.016(2) 0.005(2)
C26 0.025(3) 0.036(3) 0.044(4) -0.010(3) 0.008(3) -0.002(2)
C27 0.025(2) 0.028(2) 0.016(2) -0.0021(19) 0.0086(19) -0.006(2)
C28 0.031(3) 0.055(3) 0.018(3) 0.006(2) 0.005(2) -0.011(3)
C29 0.035(3) 0.024(2) 0.024(3) 0.001(2) 0.007(2) -0.005(2)
C30 0.030(3) 0.034(3) 0.045(3) -0.007(2) 0.022(3) -0.009(2)
C31 0.026(2) 0.032(2) 0.030(2) 0.009(3) 0.0084(18) 0.008(3)

loop_
_atom_type_symbol
_atom_type_description
_atom_type_scat_dispersion_real
_atom_type_scat_dispersion_imag
_atom_type_scat_source
C C 0.0033 0.0016 'International Tables Vol C Tables 4.2.6.8 and 6.1.1.4'
H H 0 0 'International Tables Vol C Tables 4.2.6.8 and 6.1.1.4'
N N 0.0061 0.0033 'International Tables Vol C Tables 4.2.6.8 and 6.1.1.4'
O O 0.0106 0.006 'International Tables Vol C Tables 4.2.6.8 and 6.1.1.4'
U U -9.6767 9.6646 'International Tables Vol C Tables 4.2.6.8 and 6.1.1.4'

loop_
_geom_angle_atom_site_label_1
_geom_angle_atom_site_label_2
_geom_angle_atom_site_label_3
_geom_angle
_geom_angle_site_symmetry_1
_geom_angle_site_symmetry_3
O1 U1 O1 180.0(2) . 3_656
O1 U1 O3 90.85(13) . .
O1 U1 O3 89.15(13) 3_656 .
O1 U1 O3 89.15(13) . 3_656
O1 U1 O3 90.85(13) 3_656 3_656
O3 U1 O3 180 . 3_656
O1 U1 O2 88.97(12) . 3_656
O1 U1 O2 91.03(12) 3_656 3_656
O3 U1 O2 95.53(11) . 3_656
O3 U1 O2 84.47(11) 3_656 3_656
O1 U1 O2 91.03(12) . .
O1 U1 O2 88.97(12) 3_656 .
O3 U1 O2 84.47(11) . .
O3 U1 O2 95.53(11) 3_656 .
O2 U1 O2 180 3_656 .
C1 O2 U1 132.0(3) . .
C15 O3 U1 156.7(3) . .
C7 N8 C16 111.3(3) . .
C7 N8 C9 110.4(3) . .
C16 N8 C9 117.0(3) . .
C7 N8 H8 99(4) . .
C16 N8 H8 106(4) . .
C9 N8 H8 111(4) . .
O2 C1 C2 121.2(4) . .
O2 C1 C6 120.7(4) . .
C2 C1 C6 118.1(4) . .
C3 C2 C1 119.2(4) . .
C3 C2 C22 122.5(4) . .
C1 C2 C22 118.2(4) . .
C4 C3 C2 123.8(4) . .
C4 C3 H3 118.1 . .
C2 C3 H3 118.1 . .
C3 C4 C5 116.1(4) . .
C3 C4 C23 123.5(4) . .
C5 C4 C23 120.4(4) . .
C6 C5 C4 122.0(4) . .
C6 C5 H5 119 . .
C4 C5 H5 119 . .
C5 C6 C1 120.6(4) . .
C5 C6 C7 121.3(4) . .
C1 C6 C7 118.0(4) . .
N8 C7 C6 111.2(3) . .
N8 C7 H7A 109.4 . .
C6 C7 H7A 109.4 . .
N8 C7 H7B 109.4 . .
C6 C7 H7B 109.4 . .
H7A C7 H7B 108 . .
C10 C9 N8 111.7(4) . .
C10 C9 H9A 109.3 . .
N8 C9 H9A 109.3 . .
C10 C9 H9B 109.3 . .
N8 C9 H9B 109.3 . .
H9A C9 H9B 107.9 . .
C11 C10 C15 120.6(4) . .
C11 C10 C9 121.9(4) . .
C15 C10 C9 117.5(4) . .
C12 C11 C10 121.9(4) . .
C12 C11 H11 119.1 . .
C10 C11 H11 119.1 . .
C11 C12 C13 116.5(4) . .
C11 C12 C27 123.3(4) . .
C13 C12 C27 120.1(4) . .
C14 C13 C12 123.6(4) . .
C14 C13 H13 118.2 . .
C12 C13 H13 118.2 . .
C13 C14 C15 118.2(4) . .
C13 C14 C31 121.7(4) . .
C15 C14 C31 120.1(4) . .
O3 C15 C10 119.3(4) . .
O3 C15 C14 121.5(4) . .
C10 C15 C14 119.2(4) . .
C21 C16 C17 111.9(4) . .
C21 C16 N8 111.3(4) . .
C17 C16 N8 113.3(4) . .
C21 C16 H16 106.6 . .
C17 C16 H16 106.6 . .
N8 C16 H16 106.6 . .
C16 C17 C18 109.2(4) . .
C16 C17 H17A 109.8 . .
C18 C17 H17A 109.8 . .
C16 C17 H17B 109.8 . .
C18 C17 H17B 109.8 . .
H17A C17 H17B 108.3 . .
C19 C18 C17 111.2(4) . .
C19 C18 H18A 109.4 . .
C17 C18 H18A 109.4 . .
C19 C18 H18B 109.4 . .
C17 C18 H18B 109.4 . .
H18A C18 H18B 108 . .
C18 C19 C20 111.3(4) . .
C18 C19 H19A 109.4 . .
C20 C19 H19A 109.4 . .
C18 C19 H19B 109.4 . .
C20 C19 H19B 109.4 . .
H19A C19 H19B 108 . .
C19 C20 C21 111.1(4) . .
C19 C20 H20A 109.4 . .
C21 C20 H20A 109.4 . .
C19 C20 H20B 109.4 . .
C21 C20 H20B 109.4 . .
H20A C20 H20B 108 . .
C16 C21 C20 109.9(4) . .
C16 C21 H21A 109.7 . .
C20 C21 H21A 109.7 . .
C16 C21 H21B 109.7 . .
C20 C21 H21B 109.7 . .
H21A C21 H21B 108.2 . .
C2 C22 H22A 109.5 . .
C2 C22 H22B 109.5 . .
H22A C22 H22B 109.5 . .
C2 C22 H22C 109.5 . .
H22A C22 H22C 109.5 . .
H22B C22 H22C 109.5 . .
C25 C23 C26 109.2(4) . .
C25 C23 C4 112.0(4) . .
C26 C23 C4 109.4(4) . .
C25 C23 C24 107.4(4) . .
C26 C23 C24 109.2(4) . .
C4 C23 C24 109.6(4) . .
C23 C24 H24A 109.5 . .
C23 C24 H24B 109.5 . .
H24A C24 H24B 109.5 . .
C23 C24 H24C 109.5 . .
H24A C24 H24C 109.5 . .
H24B C24 H24C 109.5 . .
C23 C25 H25A 109.5 . .
C23 C25 H25B 109.5 . .
H25A C25 H25B 109.5 . .
C23 C25 H25C 109.5 . .
H25A C25 H25C 109.5 . .
H25B C25 H25C 109.5 . .
C23 C26 H26A 109.5 . .
C23 C26 H26B 109.5 . .
H26A C26 H26B 109.5 . .
C23 C26 H26C 109.5 . .
H26A C26 H26C 109.5 . .
H26B C26 H26C 109.5 . .
C12 C27 C29 109.5(4) . .
C12 C27 C28 111.2(4) . .
C29 C27 C28 108.1(4) . .
C12 C27 C30 111.3(4) . .
C29 C27 C30 108.8(4) . .
C28 C27 C30 107.8(4) . .
C27 C28 H28A 109.5 . .
C27 C28 H28B 109.5 . .
H28A C28 H28B 109.5 . .
C27 C28 H28C 109.5 . .
H28A C28 H28C 109.5 . .
H28B C28 H28C 109.5 . .
C27 C29 H29A 109.5 . .
C27 C29 H29B 109.5 . .
H29A C29 H29B 109.5 . .
C27 C29 H29C 109.5 . .
H29A C29 H29C 109.5 . .
H29B C29 H29C 109.5 . .
C27 C30 H30A 109.5 . .
C27 C30 H30B 109.5 . .
H30A C30 H30B 109.5 . .
C27 C30 H30C 109.5 . .
H30A C30 H30C 109.5 . .
H30B C30 H30C 109.5 . .
C14 C31 H31A 109.5 . .
C14 C31 H31B 109.5 . .
H31A C31 H31B 109.5 . .
C14 C31 H31C 109.5 . .
H31A C31 H31C 109.5 . .
H31B C31 H31C 109.5 . .

loop_
_geom_bond_atom_site_label_1
_geom_bond_atom_site_label_2
_geom_bond_distance
_geom_bond_site_symmetry_2
U1 O1 1.789(3) .
U1 O1 1.789(3) 3_656
U1 O3 2.244(3) .
U1 O3 2.244(3) 3_656
U1 O2 2.311(3) 3_656
U1 O2 2.311(3) .
O2 C1 1.338(5) .
O3 C15 1.335(5) .
N8 C7 1.511(5) .
N8 C16 1.523(5) .
N8 C9 1.529(5) .
N8 H8 0.73(5) .
C1 C2 1.403(6) .
C1 C6 1.404(6) .
C2 C3 1.383(6) .
C2 C22 1.512(6) .
C3 C4 1.383(6) .
C3 H3 0.95 .
C4 C5 1.396(6) .
C4 C23 1.536(6) .
C5 C6 1.384(6) .
C5 H5 0.95 .
C6 C7 1.515(6) .
C7 H7A 0.99 .
C7 H7B 0.99 .
C9 C10 1.505(6) .
C9 H9A 0.99 .
C9 H9B 0.99 .
C10 C11 1.390(6) .
C10 C15 1.395(6) .
C11 C12 1.378(6) .
C11 H11 0.95 .
C12 C13 1.414(6) .
C12 C27 1.531(6) .
C13 C14 1.378(6) .
C13 H13 0.95 .
C14 C15 1.415(6) .
C14 C31 1.508(6) .
C16 C21 1.518(6) .
C16 C17 1.519(6) .
C16 H16 1 .
C17 C18 1.534(7) .
C17 H17A 0.99 .
C17 H17B 0.99 .
C18 C19 1.509(8) .
C18 H18A 0.99 .
C18 H18B 0.99 .
C19 C20 1.526(8) .
C19 H19A 0.99 .
C19 H19B 0.99 .
C20 C21 1.539(6) .
C20 H20A 0.99 .
C20 H20B 0.99 .
C21 H21A 0.99 .
C21 H21B 0.99 .
C22 H22A 0.98 .
C22 H22B 0.98 .
C22 H22C 0.98 .
C23 C25 1.528(6) .
C23 C26 1.530(7) .
C23 C24 1.548(6) .
C24 H24A 0.98 .
C24 H24B 0.98 .
C24 H24C 0.98 .
C25 H25A 0.98 .
C25 H25B 0.98 .
C25 H25C 0.98 .
C26 H26A 0.98 .
C26 H26B 0.98 .
C26 H26C 0.98 .
C27 C29 1.533(6) .
C27 C28 1.538(7) .
C27 C30 1.542(6) .
C28 H28A 0.98 .
C28 H28B 0.98 .
C28 H28C 0.98 .
C29 H29A 0.98 .
C29 H29B 0.98 .
C29 H29C 0.98 .
C30 H30A 0.98 .
C30 H30B 0.98 .
C30 H30C 0.98 .
C31 H31A 0.98 .
C31 H31B 0.98 .
C31 H31C 0.98 .

loop_
_geom_hbond_atom_site_label_D
_geom_hbond_atom_site_label_H
_geom_hbond_atom_site_label_A
_geom_hbond_distance_DH
_geom_hbond_distance_HA
_geom_hbond_distance_DA
_geom_hbond_angle_DHA
N8 H8 O2 0.73(5) 2.05(5) 2.708(5) 150(5)

loop_
_geom_torsion_atom_site_label_1
_geom_torsion_atom_site_label_2
_geom_torsion_atom_site_label_3
_geom_torsion_atom_site_label_4
_geom_torsion
_geom_torsion_site_symmetry_1
O1 U1 O2 C1 -139.6(4) .
O1 U1 O2 C1 40.4(4) 3_656
O3 U1 O2 C1 129.7(4) .
O3 U1 O2 C1 -50.3(4) 3_656
O2 U1 O2 C1 -19(18) 3_656
O1 U1 O3 C15 -38.2(7) .
O1 U1 O3 C15 141.8(7) 3_656
O3 U1 O3 C15 -1E1(10) 3_656
O2 U1 O3 C15 -127.3(7) 3_656
O2 U1 O3 C15 52.7(7) .
U1 O2 C1 C2 92.6(5) .
U1 O2 C1 C6 -89.3(5) .
O2 C1 C2 C3 178.2(4) .
C6 C1 C2 C3 0.1(6) .
O2 C1 C2 C22 -2.5(6) .
C6 C1 C2 C22 179.4(4) .
C1 C2 C3 C4 0.5(7) .
C22 C2 C3 C4 -178.8(4) .
C2 C3 C4 C5 -0.9(7) .
C2 C3 C4 C23 177.6(4) .
C3 C4 C5 C6 0.7(6) .
C23 C4 C5 C6 -177.8(4) .
C4 C5 C6 C1 -0.2(6) .
C4 C5 C6 C7 176.9(4) .
O2 C1 C6 C5 -178.4(4) .
C2 C1 C6 C5 -0.2(6) .
O2 C1 C6 C7 4.4(6) .
C2 C1 C6 C7 -177.4(4) .
C16 N8 C7 C6 -64.1(5) .
C9 N8 C7 C6 164.2(4) .
C5 C6 C7 N8 132.1(4) .
C1 C6 C7 N8 -50.7(5) .
C7 N8 C9 C10 -154.3(4) .
C16 N8 C9 C10 77.1(5) .
N8 C9 C10 C11 -105.0(5) .
N8 C9 C10 C15 75.0(5) .
C15 C10 C11 C12 -2.1(6) .
C9 C10 C11 C12 178.0(4) .
C10 C11 C12 C13 3.3(6) .
C10 C11 C12 C27 -172.6(4) .
C11 C12 C13 C14 -2.1(6) .
C27 C12 C13 C14 174.0(4) .
C12 C13 C14 C15 -0.4(6) .
C12 C13 C14 C31 -178.9(4) .
U1 O3 C15 C10 -106.3(7) .
U1 O3 C15 C14 74.0(8) .
C11 C10 C15 O3 179.7(4) .
C9 C10 C15 O3 -0.4(6) .
C11 C10 C15 C14 -0.6(6) .
C9 C10 C15 C14 179.4(4) .
C13 C14 C15 O3 -178.6(4) .
C31 C14 C15 O3 0.0(7) .
C13 C14 C15 C10 1.7(6) .
C31 C14 C15 C10 -179.8(4) .
C7 N8 C16 C21 145.3(4) .
C9 N8 C16 C21 -86.5(5) .
C7 N8 C16 C17 -87.5(4) .
C9 N8 C16 C17 40.7(5) .
C21 C16 C17 C18 -58.3(5) .
N8 C16 C17 C18 174.8(4) .
C16 C17 C18 C19 57.4(6) .
C17 C18 C19 C20 -56.6(6) .
C18 C19 C20 C21 55.2(6) .
C17 C16 C21 C20 57.3(5) .
N8 C16 C21 C20 -174.7(4) .
C19 C20 C21 C16 -54.9(6) .
C3 C4 C23 C25 11.2(6) .
C5 C4 C23 C25 -170.4(4) .
C3 C4 C23 C26 -110.0(5) .
C5 C4 C23 C26 68.4(5) .
C3 C4 C23 C24 130.3(5) .
C5 C4 C23 C24 -51.3(5) .
C11 C12 C27 C29 109.3(5) .
C13 C12 C27 C29 -66.4(5) .
C11 C12 C27 C28 -10.2(6) .
C13 C12 C27 C28 174.1(4) .
C11 C12 C27 C30 -130.4(5) .
C13 C12 C27 C30 53.8(5) .
